data_4322515
loop_
_publ_author_name
Wood
'Glenn P. A. Yap'
'Darrin S. Richeson'

_publ_section_title
;
 N-Substituted Guanidinate Anions as Ancillary Ligands in Group 4
 Chemistry. Syntheses and Characterization of M{RNC[N(SiMe3)2]NR}2Cl2,
 [M{CyNC[N(SiMe3)2]NCy}Cl3]- (M = Zr, Hf; R =iPr, Cy), and
 Zr{CyNC[N(SiMe3)2]NCy}(CH2Ph)3
;
_journal_name_full 'Inorganic Chemistry'
_journal_page_first 5788
_journal_page_last 5794
_journal_paper_doi 10.1021/ic990668i
_journal_volume 38
_journal_year 1999
_chemical_formula_sum 'C31 H66 Cl4 Li N3 O3 Si2 Zr'
_chemical_formula_weight 825.01
_chemical_name_systematic
; 
 ? 
;
_space_group_IT_number 60
_symmetry_cell_setting orthorhombic
_symmetry_space_group_name_Hall '-P 2n 2ab'
_symmetry_space_group_name_H-M 'P b c n'
_atom_sites_solution_hydrogens geom
_atom_sites_solution_primary direct
_atom_sites_solution_secondary difmap
_audit_creation_method SHELXL-97
_cell_angle_alpha 90.00
_cell_angle_beta 90.00
_cell_angle_gamma 90.00
_cell_formula_units_Z 8
_cell_length_a 33.284(7)
_cell_length_b 14.956(3)
_cell_length_c 17.381(4)
_cell_measurement_reflns_used 'reflections from 60 data frames'
_cell_measurement_temperature 203(2)
_cell_measurement_theta_max 28.29
_cell_measurement_theta_min 1.47
_cell_volume 8652(3)
_computing_cell_refinement 'Bruker SMART'
_computing_data_collection 'Bruker SMART'
_computing_data_reduction 'Bruker SHELXTL'
_computing_molecular_graphics 'Bruker SHELXTL'
_computing_publication_material 'Bruker SHELXTL'
_computing_structure_refinement 'SHELXL-97 (Sheldrick, 1997)'
_computing_structure_solution 'SHELXS-97 (Sheldrick, 1990)'
_diffrn_ambient_temperature 203(2)
_diffrn_measured_fraction_theta_full 0.999
_diffrn_measured_fraction_theta_max 0.999
_diffrn_measurement_device_type 'CCD area detector'
_diffrn_measurement_method 'phi and omega scans'
_diffrn_radiation_monochromator graphite
_diffrn_radiation_source 'fine-focus sealed tube'
_diffrn_radiation_type MoK\a
_diffrn_radiation_wavelength 0.71073
_diffrn_reflns_av_R_equivalents 0.0932
_diffrn_reflns_av_sigmaI/netI 0.0633
_diffrn_reflns_limit_h_max 33
_diffrn_reflns_limit_h_min 0
_diffrn_reflns_limit_k_max 15
_diffrn_reflns_limit_k_min 0
_diffrn_reflns_limit_l_max 17
_diffrn_reflns_limit_l_min 0
_diffrn_reflns_number 4642
_diffrn_reflns_theta_full 21.00
_diffrn_reflns_theta_max 21.00
_diffrn_reflns_theta_min 1.49
_diffrn_standards_decay_% <1
_diffrn_standards_number '50 standard frames at start and end'
_exptl_absorpt_coefficient_mu 0.588
_exptl_absorpt_correction_T_max 0.862138
_exptl_absorpt_correction_T_min 0.488656
_exptl_absorpt_correction_type multi-scan
_exptl_absorpt_process_details 'Blessing, Acta Cryst. (1995) A51 33-38.'
_exptl_crystal_colour colourless
_exptl_crystal_density_diffrn 1.267
_exptl_crystal_density_method 'not measured'
_exptl_crystal_description block
_exptl_crystal_F_000 3488
_exptl_crystal_size_max 0.2
_exptl_crystal_size_mid 0.2
_exptl_crystal_size_min 0.3
_refine_diff_density_max 0.979
_refine_diff_density_min -0.955
_refine_diff_density_rms 0.119
_refine_ls_extinction_method none
_refine_ls_goodness_of_fit_ref 1.016
_refine_ls_hydrogen_treatment mixed
_refine_ls_matrix_type full
_refine_ls_number_parameters 406
_refine_ls_number_reflns 4642
_refine_ls_number_restraints 160
_refine_ls_restrained_S_all 1.042
_refine_ls_R_factor_all 0.0946
_refine_ls_R_factor_gt 0.0802
_refine_ls_shift/su_max 0.017
_refine_ls_shift/su_mean 0.007
_refine_ls_structure_factor_coef Fsqd
_refine_ls_weighting_details 'calc w=1/[\s^2^(Fo^2^)+(0.1799P)^2^+0.0000P] where P=(Fo^2^+2Fc^2^)/3'
_refine_ls_weighting_scheme calc
_refine_ls_wR_factor_gt 0.2408
_refine_ls_wR_factor_ref 0.2532
_reflns_number_gt 3504
_reflns_number_total 4642
_reflns_threshold_expression >2sigma(I)
_cod_data_source_file ic990668i_1.cif
_cod_data_source_block dr061a
_cod_database_code 4322515

loop_
_symmetry_equiv_pos_as_xyz
'x, y, z'
'-x+1/2, -y+1/2, z+1/2'
'-x, y, -z+1/2'
'x+1/2, -y+1/2, -z'
'-x, -y, -z'
'x-1/2, y-1/2, -z-1/2'
'x, -y, z-1/2'
'-x-1/2, y-1/2, z'

loop_
_atom_site_label
_atom_site_type_symbol
_atom_site_fract_x
_atom_site_fract_y
_atom_site_fract_z
_atom_site_U_iso_or_equiv
_atom_site_adp_type
_atom_site_occupancy
_atom_site_symmetry_multiplicity
_atom_site_calc_flag
_atom_site_refinement_flags
_atom_site_disorder_assembly
_atom_site_disorder_group
Zr Zr 0.13984(3) 0.30847(5) 0.04490(5) 0.0473(4) Uani 1 1 d . . .
Si1 Si 0.13320(7) -0.02670(16) 0.11462(13) 0.0472(7) Uani 1 1 d . . .
Si2 Si 0.17823(7) -0.00650(17) -0.04146(13) 0.0493(7) Uani 1 1 d . . .
Cl1 Cl 0.09746(8) 0.29455(17) 0.16614(14) 0.0671(7) Uani 1 1 d . . .
Cl2 Cl 0.08463(9) 0.39181(18) -0.01250(16) 0.0816(9) Uani 1 1 d . . .
Cl3 Cl 0.18128(8) 0.41568(18) 0.11506(15) 0.0795(9) Uani 1 1 d . . .
Cl4 Cl 0.17960(8) 0.32754(17) -0.07070(14) 0.0698(8) Uani 1 1 d . . .
Li Li 0.0866(8) 0.3906(14) 0.2743(12) 0.107(7) Uani 1 1 d . . .
N1 N 0.11782(19) 0.1775(4) 0.0092(3) 0.0372(16) Uani 1 1 d . . .
N2 N 0.17223(19) 0.1880(4) 0.0783(4) 0.0418(17) Uani 1 1 d . . .
N3 N 0.15223(19) 0.0381(4) 0.0385(3) 0.0394(16) Uani 1 1 d . . .
O1 O 0.0447(4) 0.3293(8) 0.3347(6) 0.170(5) Uani 1 1 d DU . .
O2 O 0.0774(5) 0.5117(6) 0.2362(5) 0.170(5) Uani 1 1 d DU . .
O3 O 0.1343(4) 0.3983(7) 0.3359(5) 0.144(4) Uani 1 1 d DU . .
C1 C 0.0883(3) 0.1661(6) -0.1196(5) 0.057(2) Uani 1 1 d . . .
H1A H 0.1145 0.1491 -0.1411 0.068 Uiso 1 1 calc R . .
H1B H 0.0862 0.2314 -0.1217 0.068 Uiso 1 1 calc R . .
C2 C 0.0546(3) 0.1243(8) -0.1689(5) 0.072(3) Uani 1 1 d . . .
H2A H 0.0565 0.1463 -0.2219 0.087 Uiso 1 1 calc R . .
H2B H 0.0575 0.0591 -0.1697 0.087 Uiso 1 1 calc R . .
C3 C 0.0139(3) 0.1492(8) -0.1351(5) 0.074(3) Uani 1 1 d . . .
H3A H -0.0075 0.1211 -0.1653 0.089 Uiso 1 1 calc R . .
H3B H 0.0103 0.2141 -0.1377 0.089 Uiso 1 1 calc R . .
C4 C 0.0111(3) 0.1179(9) -0.0504(6) 0.082(3) Uani 1 1 d . . .
H4A H -0.0149 0.1355 -0.0288 0.098 Uiso 1 1 calc R . .
H4B H 0.0132 0.0526 -0.0480 0.098 Uiso 1 1 calc R . .
C5 C 0.0448(3) 0.1600(7) -0.0042(5) 0.064(3) Uani 1 1 d . . .
H5A H 0.0430 0.1398 0.0493 0.076 Uiso 1 1 calc R . .
H5B H 0.0417 0.2251 -0.0048 0.076 Uiso 1 1 calc R . .
C6 C 0.0859(2) 0.1355(6) -0.0364(4) 0.043(2) Uani 1 1 d . . .
H6A H 0.0892 0.0698 -0.0344 0.051 Uiso 1 1 calc R . .
C7 C 0.2453(3) 0.2093(6) 0.0936(5) 0.050(2) Uani 1 1 d . . .
H7A H 0.2409 0.2735 0.1011 0.061 Uiso 1 1 calc R . .
H7B H 0.2494 0.1988 0.0385 0.061 Uiso 1 1 calc R . .
C8 C 0.2831(3) 0.1803(7) 0.1379(6) 0.076(3) Uani 1 1 d . . .
H8A H 0.3063 0.2150 0.1201 0.092 Uiso 1 1 calc R . .
H8B H 0.2885 0.1169 0.1283 0.092 Uiso 1 1 calc R . .
C9 C 0.2768(4) 0.1957(9) 0.2247(6) 0.103(5) Uani 1 1 d . . .
H9A H 0.3002 0.1733 0.2531 0.124 Uiso 1 1 calc R . .
H9B H 0.2743 0.2599 0.2349 0.124 Uiso 1 1 calc R . .
C10 C 0.2387(3) 0.1469(10) 0.2522(6) 0.099(4) Uani 1 1 d . . .
H10A H 0.2425 0.0822 0.2465 0.119 Uiso 1 1 calc R . .
H10B H 0.2344 0.1596 0.3068 0.119 Uiso 1 1 calc R . .
C11 C 0.2030(3) 0.1745(7) 0.2083(5) 0.069(3) Uani 1 1 d . . .
H11A H 0.1981 0.2383 0.2172 0.083 Uiso 1 1 calc R . .
H11B H 0.1796 0.1413 0.2269 0.083 Uiso 1 1 calc R . .
C12 C 0.2080(3) 0.1579(6) 0.1204(4) 0.051(2) Uani 1 1 d . . .
H12A H 0.2121 0.0932 0.1112 0.061 Uiso 1 1 calc R . .
C13 C 0.1470(2) 0.1327(6) 0.0421(4) 0.036(2) Uani 1 1 d . . .
C14 C 0.0957(3) 0.0411(7) 0.1677(5) 0.069(3) Uani 1 1 d . . .
H14A H 0.1088 0.0928 0.1902 0.103 Uiso 1 1 calc R . .
H14B H 0.0838 0.0052 0.2082 0.103 Uiso 1 1 calc R . .
H14C H 0.0749 0.0608 0.1325 0.103 Uiso 1 1 calc R . .
C15 C 0.1082(3) -0.1293(6) 0.0730(6) 0.071(3) Uani 1 1 d . . .
H15A H 0.1278 -0.1638 0.0442 0.107 Uiso 1 1 calc R . .
H15B H 0.0866 -0.1111 0.0389 0.107 Uiso 1 1 calc R . .
H15C H 0.0974 -0.1655 0.1143 0.107 Uiso 1 1 calc R . .
C16 C 0.1724(3) -0.0661(7) 0.1821(5) 0.072(3) Uani 1 1 d . . .
H16A H 0.1854 -0.0150 0.2058 0.107 Uiso 1 1 calc R . .
H16B H 0.1921 -0.1010 0.1542 0.107 Uiso 1 1 calc R . .
H16C H 0.1601 -0.1028 0.2216 0.107 Uiso 1 1 calc R . .
C17 C 0.1434(3) -0.0618(7) -0.1105(5) 0.061(3) Uani 1 1 d . . .
H17A H 0.1294 -0.1102 -0.0847 0.092 Uiso 1 1 calc R . .
H17B H 0.1587 -0.0856 -0.1534 0.092 Uiso 1 1 calc R . .
H17C H 0.1241 -0.0186 -0.1293 0.092 Uiso 1 1 calc R . .
C18 C 0.2149(3) -0.0906(7) -0.0078(6) 0.078(3) Uani 1 1 d . . .
H18A H 0.2009 -0.1387 0.0183 0.116 Uiso 1 1 calc R . .
H18B H 0.2337 -0.0627 0.0276 0.116 Uiso 1 1 calc R . .
H18C H 0.2295 -0.1145 -0.0515 0.116 Uiso 1 1 calc R . .
C19 C 0.2046(3) 0.0855(7) -0.0917(5) 0.068(3) Uani 1 1 d . . .
H19A H 0.2230 0.1147 -0.0563 0.102 Uiso 1 1 calc R . .
H19B H 0.1852 0.1286 -0.1103 0.102 Uiso 1 1 calc R . .
H19C H 0.2196 0.0615 -0.1349 0.102 Uiso 1 1 calc R . .
C20 C 0.0505(10) 0.2459(14) 0.3639(17) 0.292(12) Uani 1 1 d DU . .
H20A H 0.0796 0.2386 0.3698 0.351 Uiso 1 1 calc R . .
H20B H 0.0392 0.2466 0.4159 0.351 Uiso 1 1 calc R . .
C21 C 0.0370(7) 0.1709(13) 0.3304(13) 0.204(9) Uani 1 1 d DU . .
H21A H 0.0490 0.1194 0.3555 0.305 Uiso 1 1 calc R . .
H21B H 0.0444 0.1711 0.2764 0.305 Uiso 1 1 calc R . .
H21C H 0.0080 0.1680 0.3352 0.305 Uiso 1 1 calc R . .
C22 C 0.0184(7) 0.3753(19) 0.3809(12) 0.261(11) Uani 1 1 d DU . .
H22A H -0.0076 0.3444 0.3790 0.313 Uiso 1 1 calc R . .
H22B H 0.0144 0.4347 0.3584 0.313 Uiso 1 1 calc R . .
C23 C 0.0284(9) 0.387(2) 0.4565(14) 0.335(18) Uani 1 1 d DU . .
H23A H 0.0136 0.4367 0.4776 0.502 Uiso 1 1 calc R . .
H23B H 0.0570 0.3982 0.4606 0.502 Uiso 1 1 calc R . .
H23C H 0.0218 0.3327 0.4849 0.502 Uiso 1 1 calc R . .
C24 C 0.0785(10) 0.5911(10) 0.2722(10) 0.262(9) Uani 1 1 d DU . .
H24A H 0.0977 0.5888 0.3148 0.315 Uiso 1 1 calc R . .
H24B H 0.0519 0.6052 0.2932 0.315 Uiso 1 1 calc R . .
C25 C 0.0898(11) 0.6562(12) 0.2206(11) 0.267(10) Uani 1 1 d DU . .
H25A H 0.0695 0.7036 0.2187 0.320 Uiso 1 1 calc R . .
H25B H 0.1155 0.6828 0.2363 0.320 Uiso 1 1 calc R . .
C26 C 0.0935(10) 0.6180(15) 0.1519(12) 0.263(10) Uani 1 1 d DU . .
H26A H 0.1218 0.6089 0.1384 0.315 Uiso 1 1 calc R . .
H26B H 0.0806 0.6540 0.1118 0.315 Uiso 1 1 calc R . .
C27 C 0.0742(9) 0.5390(12) 0.1620(9) 0.224(8) Uani 1 1 d DU . .
H27A H 0.0458 0.5458 0.1484 0.269 Uiso 1 1 calc R . .
H27B H 0.0860 0.4938 0.1280 0.269 Uiso 1 1 calc R . .
C28 C 0.1691(7) 0.4443(17) 0.3508(14) 0.274(10) Uani 1 1 d DU . .
H28A H 0.1653 0.5088 0.3442 0.329 Uiso 1 1 calc R . .
H28B H 0.1910 0.4244 0.3172 0.329 Uiso 1 1 calc R . .
C29 C 0.1769(10) 0.4233(17) 0.4269(16) 0.283(12) Uani 1 1 d DU . .
H29A H 0.2026 0.4480 0.4445 0.339 Uiso 1 1 calc R . .
H29B H 0.1553 0.4431 0.4612 0.339 Uiso 1 1 calc R . .
C30 C 0.1782(10) 0.3347(17) 0.4208(18) 0.302(12) Uani 1 1 d DU . .
H30A H 0.1705 0.3052 0.4689 0.362 Uiso 1 1 calc R . .
H30B H 0.2048 0.3137 0.4049 0.362 Uiso 1 1 calc R . .
C31 C 0.1498(9) 0.3218(12) 0.3636(16) 0.272(11) Uani 1 1 d DU . .
H31A H 0.1622 0.2886 0.3211 0.326 Uiso 1 1 calc R . .
H31B H 0.1279 0.2851 0.3841 0.326 Uiso 1 1 calc R . .

loop_
_atom_site_aniso_label
_atom_site_aniso_U_11
_atom_site_aniso_U_22
_atom_site_aniso_U_33
_atom_site_aniso_U_23
_atom_site_aniso_U_13
_atom_site_aniso_U_12
Zr 0.0649(7) 0.0391(6) 0.0379(6) 0.0013(4) 0.0037(4) 0.0019(4)
Si1 0.0617(16) 0.0445(15) 0.0355(14) 0.0071(11) 0.0018(11) -0.0029(11)
Si2 0.0587(15) 0.0522(16) 0.0370(14) -0.0047(12) 0.0010(11) 0.0078(12)
Cl1 0.0855(17) 0.0633(16) 0.0526(14) -0.0127(12) 0.0200(13) 0.0000(12)
Cl2 0.097(2) 0.0655(18) 0.0829(19) 0.0086(15) -0.0094(15) 0.0258(14)
Cl3 0.099(2) 0.0617(17) 0.0781(18) -0.0201(14) 0.0080(14) -0.0214(14)
Cl4 0.0970(19) 0.0657(17) 0.0468(14) 0.0153(12) 0.0148(13) -0.0032(13)
Li 0.16(2) 0.076(13) 0.087(14) -0.015(11) 0.023(14) 0.020(13)
N1 0.049(4) 0.040(4) 0.023(3) 0.002(3) -0.004(3) 0.006(3)
N2 0.048(4) 0.049(4) 0.029(4) 0.000(3) -0.005(3) -0.009(3)
N3 0.050(4) 0.040(4) 0.027(4) 0.002(3) -0.003(3) -0.002(3)
O1 0.209(11) 0.199(11) 0.102(7) 0.048(7) 0.077(7) 0.074(9)
O2 0.352(14) 0.070(5) 0.089(6) -0.009(5) 0.001(8) 0.056(8)
O3 0.239(11) 0.086(6) 0.108(7) -0.018(5) -0.083(7) -0.015(6)
C1 0.063(6) 0.063(6) 0.045(5) 0.003(5) -0.001(4) 0.005(5)
C2 0.084(7) 0.084(8) 0.049(6) -0.001(6) -0.023(5) 0.002(6)
C3 0.055(6) 0.111(9) 0.057(6) 0.011(6) -0.023(5) 0.005(6)
C4 0.053(6) 0.120(10) 0.073(7) 0.001(7) -0.010(5) -0.004(6)
C5 0.061(6) 0.087(7) 0.044(5) -0.001(5) -0.002(5) 0.006(5)
C6 0.042(5) 0.055(6) 0.030(4) 0.002(4) -0.003(4) 0.002(4)
C7 0.062(6) 0.055(6) 0.034(5) 0.002(4) -0.002(4) -0.005(4)
C8 0.076(7) 0.076(8) 0.078(8) 0.016(6) -0.028(6) -0.012(5)
C9 0.107(9) 0.138(12) 0.064(8) 0.035(7) -0.044(7) -0.056(8)
C10 0.097(9) 0.149(12) 0.052(6) 0.046(7) -0.022(6) -0.048(8)
C11 0.083(7) 0.095(8) 0.029(5) 0.012(5) -0.011(5) -0.025(6)
C12 0.060(6) 0.049(5) 0.042(5) 0.011(4) -0.006(4) -0.008(4)
C13 0.046(5) 0.055(6) 0.008(4) 0.000(4) 0.008(4) -0.003(4)
C14 0.092(7) 0.075(7) 0.039(5) 0.015(5) 0.020(5) 0.006(5)
C15 0.094(8) 0.049(6) 0.070(7) 0.013(5) 0.000(6) -0.023(5)
C16 0.085(7) 0.080(8) 0.050(6) 0.023(5) -0.013(5) -0.012(6)
C17 0.072(6) 0.068(7) 0.043(5) -0.024(5) 0.006(4) 0.011(5)
C18 0.074(7) 0.087(8) 0.072(7) -0.019(6) -0.002(5) 0.026(6)
C19 0.067(6) 0.088(8) 0.048(5) -0.004(5) 0.026(5) -0.008(5)
C20 0.44(3) 0.188(16) 0.25(3) 0.063(15) 0.04(2) -0.001(19)
C21 0.24(2) 0.197(13) 0.171(19) 0.019(16) 0.061(17) 0.086(17)
C22 0.26(2) 0.33(2) 0.190(17) -0.035(19) 0.141(16) 0.035(19)
C23 0.37(4) 0.36(4) 0.27(2) -0.24(3) 0.08(2) -0.12(3)
C24 0.59(3) 0.076(9) 0.123(10) -0.005(8) 0.024(17) 0.001(17)
C25 0.57(3) 0.089(10) 0.140(14) 0.017(9) 0.02(2) -0.001(17)
C26 0.52(3) 0.129(15) 0.142(12) 0.018(10) 0.05(2) -0.009(18)
C27 0.47(2) 0.088(10) 0.118(9) 0.012(8) 0.013(16) 0.051(14)
C28 0.35(2) 0.193(15) 0.28(2) 0.020(16) -0.17(2) -0.105(16)
C29 0.36(2) 0.204(19) 0.28(2) -0.02(2) -0.212(18) -0.02(2)
C30 0.35(2) 0.201(18) 0.36(2) 0.021(18) -0.249(19) 0.00(2)
C31 0.37(2) 0.134(11) 0.31(2) 0.031(14) -0.223(18) -0.022(13)

loop_
_atom_type_symbol
_atom_type_description
_atom_type_scat_dispersion_real
_atom_type_scat_dispersion_imag
_atom_type_scat_source
C C 0.0033 0.0016 'International Tables Vol C Tables 4.2.6.8 and 6.1.1.4'
H H 0.0000 0.0000 'International Tables Vol C Tables 4.2.6.8 and 6.1.1.4'
Li Li -0.0003 0.0001 'International Tables Vol C Tables 4.2.6.8 and 6.1.1.4'
N N 0.0061 0.0033 'International Tables Vol C Tables 4.2.6.8 and 6.1.1.4'
O O 0.0106 0.0060 'International Tables Vol C Tables 4.2.6.8 and 6.1.1.4'
Si Si 0.0817 0.0704 'International Tables Vol C Tables 4.2.6.8 and 6.1.1.4'
Cl Cl 0.1484 0.1585 'International Tables Vol C Tables 4.2.6.8 and 6.1.1.4'
Zr Zr -2.9673 0.5597 'International Tables Vol C Tables 4.2.6.8 and 6.1.1.4'

loop_
_geom_angle_atom_site_label_1
_geom_angle_atom_site_label_2
_geom_angle_atom_site_label_3
_geom_angle
_geom_angle_site_symmetry_1
_geom_angle_site_symmetry_3
_geom_angle_publ_flag
N2 Zr N1 60.0(2) . . ?
N2 Zr Cl4 92.77(18) . . ?
N1 Zr Cl4 93.07(17) . . ?
N2 Zr Cl2 155.00(19) . . ?
N1 Zr Cl2 95.14(18) . . ?
Cl4 Zr Cl2 90.70(10) . . ?
N2 Zr Cl3 97.49(18) . . ?
N1 Zr Cl3 157.15(18) . . ?
Cl4 Zr Cl3 91.63(9) . . ?
Cl2 Zr Cl3 107.16(11) . . ?
N2 Zr Cl1 89.18(18) . . ?
N1 Zr Cl1 88.60(17) . . ?
Cl4 Zr Cl1 177.89(9) . . ?
Cl2 Zr Cl1 87.87(10) . . ?
Cl3 Zr Cl1 87.32(9) . . ?
N2 Zr C13 30.3(2) . . ?
N1 Zr C13 29.7(2) . . ?
Cl4 Zr C13 93.01(15) . . ?
Cl2 Zr C13 124.80(19) . . ?
Cl3 Zr C13 127.72(19) . . ?
Cl1 Zr C13 89.07(15) . . ?
N3 Si1 C14 108.4(4) . . ?
N3 Si1 C16 113.5(4) . . ?
C14 Si1 C16 109.5(5) . . ?
N3 Si1 C15 108.5(4) . . ?
C14 Si1 C15 109.8(5) . . ?
C16 Si1 C15 107.2(5) . . ?
N3 Si2 C19 108.8(4) . . ?
N3 Si2 C18 109.3(4) . . ?
C19 Si2 C18 109.9(5) . . ?
N3 Si2 C17 111.7(3) . . ?
C19 Si2 C17 108.8(4) . . ?
C18 Si2 C17 108.2(5) . . ?
Li Cl1 Zr 133.2(6) . . ?
O1 Li O3 108.4(12) . . ?
O1 Li O2 120.0(13) . . ?
O3 Li O2 105.3(12) . . ?
O1 Li Cl1 104.2(10) . . ?
O3 Li Cl1 110.4(10) . . ?
O2 Li Cl1 108.3(10) . . ?
C13 N1 C6 123.6(7) . . ?
C13 N1 Zr 94.9(5) . . ?
C6 N1 Zr 141.4(5) . . ?
C13 N2 C12 123.7(7) . . ?
C13 N2 Zr 94.3(5) . . ?
C12 N2 Zr 141.9(5) . . ?
C13 N3 Si1 118.0(5) . . ?
C13 N3 Si2 117.9(5) . . ?
Si1 N3 Si2 124.0(4) . . ?
C20 O1 C22 109(2) . . ?
C20 O1 Li 121.7(18) . . ?
C22 O1 Li 122.0(16) . . ?
C24 O2 C27 100.2(13) . . ?
C24 O2 Li 131.2(13) . . ?
C27 O2 Li 127.9(11) . . ?
C31 O3 C28 92.1(17) . . ?
C31 O3 Li 117.8(13) . . ?
C28 O3 Li 146.5(14) . . ?
C6 C1 C2 111.6(8) . . ?
C3 C2 C1 109.6(8) . . ?
C2 C3 C4 110.3(8) . . ?
C5 C4 C3 109.4(9) . . ?
C4 C5 C6 111.8(8) . . ?
N1 C6 C1 110.4(7) . . ?
N1 C6 C5 110.4(7) . . ?
C1 C6 C5 108.9(7) . . ?
C12 C7 C8 111.6(7) . . ?
C7 C8 C9 109.8(9) . . ?
C10 C9 C8 110.1(9) . . ?
C11 C10 C9 111.8(9) . . ?
C10 C11 C12 112.2(9) . . ?
N2 C12 C7 110.6(6) . . ?
N2 C12 C11 110.7(7) . . ?
C7 C12 C11 107.8(7) . . ?
N1 C13 N2 110.7(7) . . ?
N1 C13 N3 125.3(7) . . ?
N2 C13 N3 124.0(7) . . ?
N1 C13 Zr 55.4(4) . . ?
N2 C13 Zr 55.4(4) . . ?
N3 C13 Zr 177.7(5) . . ?
C21 C20 O1 124(2) . . ?
O1 C22 C23 117.9(19) . . ?
O2 C24 C25 109.3(15) . . ?
C26 C25 C24 107.8(18) . . ?
C25 C26 C27 102.4(19) . . ?
O2 C27 C26 110.5(18) . . ?
O3 C28 C29 103.0(18) . . ?
O3 C28 C31 43.4(9) . . ?
C29 C28 C31 74.9(15) . . ?
C30 C29 C28 99(2) . . ?
C29 C30 C31 100(2) . . ?
O3 C31 C30 113.6(18) . . ?
O3 C31 C28 44.6(9) . . ?
C30 C31 C28 74.1(16) . . ?

loop_
_geom_bond_atom_site_label_1
_geom_bond_atom_site_label_2
_geom_bond_distance
_geom_bond_site_symmetry_2
_geom_bond_publ_flag
Zr N2 2.179(7) . ?
Zr N1 2.181(6) . ?
Zr Cl4 2.423(2) . ?
Zr Cl2 2.434(3) . ?
Zr Cl3 2.441(3) . ?
Zr Cl1 2.544(2) . ?
Zr C13 2.641(9) . ?
Si1 N3 1.758(6) . ?
Si1 C14 1.855(9) . ?
Si1 C16 1.849(9) . ?
Si1 C15 1.889(9) . ?
Si2 N3 1.768(6) . ?
Si2 C19 1.852(9) . ?
Si2 C18 1.849(10) . ?
Si2 C17 1.862(9) . ?
Cl1 Li 2.39(2) . ?
Li O1 1.97(3) . ?
Li O3 1.92(3) . ?
Li O2 1.95(2) . ?
N1 C13 1.312(10) . ?
N1 C6 1.466(10) . ?
N2 C13 1.336(10) . ?
N2 C12 1.469(10) . ?
N3 C13 1.426(11) . ?
O1 C20 1.360(16) . ?
O1 C22 1.375(14) . ?
O2 C24 1.343(13) . ?
O2 C27 1.358(13) . ?
O3 C31 1.343(14) . ?
O3 C28 1.373(14) . ?
C1 C6 1.520(11) . ?
C1 C2 1.544(12) . ?
C2 C3 1.521(13) . ?
C3 C4 1.548(13) . ?
C4 C5 1.517(13) . ?
C5 C6 1.523(11) . ?
C7 C12 1.532(12) . ?
C7 C8 1.538(12) . ?
C8 C9 1.539(16) . ?
C9 C10 1.541(15) . ?
C10 C11 1.470(14) . ?
C11 C12 1.556(12) . ?
C20 C21 1.341(16) . ?
C22 C23 1.365(16) . ?
C24 C25 1.376(15) . ?
C25 C26 1.329(15) . ?
C26 C27 1.356(16) . ?
C28 C29 1.384(16) . ?
C28 C31 1.96(3) . ?
C29 C30 1.330(16) . ?
C30 C31 1.385(16) . ?
